data_4030748
loop_
_publ_author_name
'Shao, Xinxin'
'Xu, Chunfa'
'Lu, Long'
'Shen, Qilong'

_publ_section_title
;
 Structure-reactivity relationship of trifluoromethanesulfenates:
 discovery of an electrophilic trifluoromethylthiolating reagent.
;
_journal_issue 6
_journal_name_full 'The Journal of organic chemistry'
_journal_page_first 3012
_journal_page_last 3021
_journal_paper_doi 10.1021/jo502645m
_journal_volume 80
_journal_year 2015
_chemical_formula_moiety 'C11 H8 F3 N O2 S2'
_chemical_formula_sum 'C11 H8 F3 N O2 S2'
_chemical_formula_weight 307.30
_chemical_name_systematic
;
 ?
;
_space_group_crystal_system monoclinic
_space_group_IT_number 14
_space_group_name_Hall '-P 2ybc'
_space_group_name_H-M_alt 'P 1 21/c 1'
_symmetry_space_group_name_Hall '-P 2ybc'
_symmetry_space_group_name_H-M 'P 1 21/c 1'
_atom_sites_solution_hydrogens geom
_atom_sites_solution_primary direct
_audit_creation_date 2014-10-28
_audit_creation_method
;
Olex2 1.2
(compiled 2014.07.22 svn.r2960 for OlexSys, GUI svn.r4862)
;
_cell_angle_alpha 90
_cell_angle_beta 99.943(7)
_cell_angle_gamma 90
_cell_formula_units_Z 4
_cell_length_a 13.839(6)
_cell_length_b 11.892(5)
_cell_length_c 7.497(3)
_cell_measurement_reflns_used 2083
_cell_measurement_temperature 130
_cell_measurement_theta_max 30.20
_cell_measurement_theta_min 2.989
_cell_volume 1215.3(9)
_computing_cell_refinement 'SAINT v7.68A (Bruker, 2009)'
_computing_data_reduction 'SAINT v7.68A (Bruker, 2009)'
_computing_molecular_graphics 'Olex2 (Dolomanov et al., 2009)'
_computing_publication_material 'Olex2 (Dolomanov et al., 2009)'
_computing_structure_refinement 'XL (Sheldrick, 2008)'
_computing_structure_solution 'ShelXS (Sheldrick, 2008)'
_diffrn_ambient_temperature 130
_diffrn_measured_fraction_theta_full 0.999
_diffrn_measured_fraction_theta_max 0.980
_diffrn_measurement_device_type 'Bruker APEX-II CCD'
_diffrn_measurement_method '\f and \w scans'
_diffrn_radiation_monochromator graphite
_diffrn_radiation_type MoK\a
_diffrn_radiation_wavelength 0.71073
_diffrn_reflns_av_R_equivalents 0.0740
_diffrn_reflns_av_unetI/netI 0.0850
_diffrn_reflns_Laue_measured_fraction_full 0.999
_diffrn_reflns_Laue_measured_fraction_max 0.980
_diffrn_reflns_limit_h_max 19
_diffrn_reflns_limit_h_min -19
_diffrn_reflns_limit_k_max 15
_diffrn_reflns_limit_k_min -17
_diffrn_reflns_limit_l_max 10
_diffrn_reflns_limit_l_min -10
_diffrn_reflns_number 11227
_diffrn_reflns_point_group_measured_fraction_full 0.999
_diffrn_reflns_point_group_measured_fraction_max 0.980
_diffrn_reflns_theta_full 25.242
_diffrn_reflns_theta_max 30.756
_diffrn_reflns_theta_min 1.494
_diffrn_standards_number 0
_exptl_absorpt_coefficient_mu 0.472
_exptl_absorpt_correction_T_max 0.7461
_exptl_absorpt_correction_T_min 0.4578
_exptl_absorpt_correction_type multi-scan
_exptl_absorpt_process_details
;
SADABS-2008/1 (Bruker,2008) was used for absorption correction.
wR2(int) was 0.0888 before and 0.0574 after correction.
The Ratio of minimum to maximum transmission is 0.6136.
The \l/2 correction factor is 0.0015.
;
_exptl_crystal_colour colourless
_exptl_crystal_density_diffrn 1.680
_exptl_crystal_description block
_exptl_crystal_F_000 624
_exptl_crystal_size_max 0.18
_exptl_crystal_size_mid 0.12
_exptl_crystal_size_min 0.05
_refine_diff_density_max 0.518
_refine_diff_density_min -0.492
_refine_diff_density_rms 0.101
_refine_ls_extinction_coef 0.017(2)
_refine_ls_extinction_expression Fc^*^=kFc[1+0.001xFc^2^\l^3^/sin(2\q)]^-1/4^
_refine_ls_extinction_method SHELXL
_refine_ls_goodness_of_fit_ref 0.926
_refine_ls_hydrogen_treatment constr
_refine_ls_matrix_type full
_refine_ls_number_parameters 174
_refine_ls_number_reflns 3717
_refine_ls_number_restraints 0
_refine_ls_restrained_S_all 0.926
_refine_ls_R_factor_all 0.1069
_refine_ls_R_factor_gt 0.0522
_refine_ls_shift/su_max 0.001
_refine_ls_shift/su_mean 0.000
_refine_ls_structure_factor_coef Fsqd
_refine_ls_weighting_details 'w=1/[\s^2^(Fo^2^)+(0.0726P)^2^] where P=(Fo^2^+2Fc^2^)/3'
_refine_ls_weighting_scheme calc
_refine_ls_wR_factor_gt 0.1197
_refine_ls_wR_factor_ref 0.1439
_reflns_Friedel_coverage 0.000
_reflns_number_gt 2118
_reflns_number_total 3717
_reflns_threshold_expression 'I > 2\s(I)'
_cod_data_source_file jo502645m_si_002.cif
_cod_data_source_block dm14611
_cod_depositor_comments 'Adding full bibliography for 4030748.cif.'
_cod_original_cell_volume 1215.2(10)
_cod_database_code 4030748
_shelxl_version_number 2014-3
_shelx_space_group_comment
;
The symmetry employed for this shelxl refinement is uniquely defined
by the following loop, which should always be used as a source of
symmetry information in preference to the above space-group names.
They are only intended as comments.
;
_shelx_estimated_absorpt_t_max 0.977
_shelx_estimated_absorpt_t_min 0.920
_olex2_refinement_description
;
1. Fixed Uiso
 At 1.2 times of:
  All C(H) groups
 At 1.5 times of:
  All C(H,H,H) groups
2.a Aromatic/amide H refined with riding coordinates:
 C2(H2), C3(H3), C4(H4), C6(H6), C8(H8)
2.b Idealised Me refined as rotating group:
 C10(H10A,H10B,H10C)
;
_olex2_submission_special_instructions 'No special instructions were received'

loop_
_space_group_symop_operation_xyz
'x, y, z'
'-x, y+1/2, -z+1/2'
'-x, -y, -z'
'x, -y-1/2, z-1/2'

loop_
_atom_site_label
_atom_site_type_symbol
_atom_site_fract_x
_atom_site_fract_y
_atom_site_fract_z
_atom_site_U_iso_or_equiv
_atom_site_adp_type
_atom_site_occupancy
_atom_site_site_symmetry_order
_atom_site_calc_flag
_atom_site_refinement_flags_posn
S1 S 0.74181(6) 1.11170(6) 0.82508(10) 0.0317(2) Uani 1 1 d .
S2 S 0.71390(6) 1.04353(6) 1.07051(9) 0.02698(19) Uani 1 1 d .
F1 F 0.56736(14) 1.02449(14) 0.7036(2) 0.0392(5) Uani 1 1 d .
F2 F 0.56390(13) 1.20099(13) 0.7520(2) 0.0362(4) Uani 1 1 d .
F3 F 0.62634(15) 1.13931(17) 0.5269(2) 0.0490(5) Uani 1 1 d .
O1 O 0.79744(16) 1.07832(17) 1.1996(3) 0.0355(5) Uani 1 1 d .
O2 O 0.61699(15) 1.07614(17) 1.0932(3) 0.0332(5) Uani 1 1 d .
N1 N 0.88170(17) 0.90523(18) 0.9764(3) 0.0252(5) Uani 1 1 d .
C1 C 0.7161(2) 0.8967(2) 1.0409(3) 0.0239(5) Uani 1 1 d .
C2 C 0.6338(2) 0.8375(2) 1.0625(3) 0.0275(6) Uani 1 1 d .
H2 H 0.5765 0.8761 1.0820 0.033 Uiso 1 1 calc R
C3 C 0.6348(2) 0.7184(2) 1.0555(3) 0.0290(6) Uani 1 1 d .
H3 H 0.5786 0.6770 1.0734 0.035 Uiso 1 1 calc R
C4 C 0.7166(2) 0.6630(2) 1.0231(3) 0.0277(6) Uani 1 1 d .
H4 H 0.7166 0.5832 1.0191 0.033 Uiso 1 1 calc R
C5 C 0.8016(2) 0.7231(2) 0.9954(3) 0.0234(6) Uani 1 1 d .
C6 C 0.8879(2) 0.6688(2) 0.9585(3) 0.0268(6) Uani 1 1 d .
H6 H 0.8900 0.5891 0.9514 0.032 Uiso 1 1 calc R
C7 C 0.9681(2) 0.7313(2) 0.9331(3) 0.0266(6) Uani 1 1 d .
C8 C 0.9594(2) 0.8502(2) 0.9420(3) 0.0257(6) Uani 1 1 d .
H8 H 1.0140 0.8937 0.9214 0.031 Uiso 1 1 calc R
C9 C 0.8026(2) 0.8419(2) 1.0034(3) 0.0228(5) Uani 1 1 d .
C10 C 1.0623(2) 0.6786(2) 0.8988(4) 0.0320(6) Uani 1 1 d .
H10A H 1.1064 0.6669 1.0144 0.048 Uiso 1 1 calc GR
H10B H 1.0938 0.7285 0.8220 0.048 Uiso 1 1 calc GR
H10C H 1.0479 0.6061 0.8377 0.048 Uiso 1 1 calc GR
C11 C 0.6178(2) 1.1194(2) 0.6996(4) 0.0312(6) Uani 1 1 d .

loop_
_atom_site_aniso_label
_atom_site_aniso_U_11
_atom_site_aniso_U_22
_atom_site_aniso_U_33
_atom_site_aniso_U_23
_atom_site_aniso_U_13
_atom_site_aniso_U_12
S1 0.0345(4) 0.0345(4) 0.0279(4) 0.0068(3) 0.0105(3) -0.0009(3)
S2 0.0356(4) 0.0273(3) 0.0188(3) -0.0001(3) 0.0071(3) 0.0017(3)
F1 0.0446(11) 0.0315(9) 0.0393(10) -0.0038(8) 0.0014(8) -0.0050(8)
F2 0.0417(11) 0.0312(9) 0.0362(9) 0.0002(7) 0.0079(8) 0.0087(8)
F3 0.0621(13) 0.0645(13) 0.0219(8) 0.0115(9) 0.0116(8) 0.0147(10)
O1 0.0447(13) 0.0344(11) 0.0247(10) -0.0063(9) -0.0015(9) -0.0011(9)
O2 0.0372(12) 0.0354(11) 0.0311(10) 0.0009(9) 0.0171(9) 0.0073(9)
N1 0.0294(13) 0.0262(11) 0.0201(10) 0.0007(9) 0.0044(9) -0.0001(9)
C1 0.0315(15) 0.0264(13) 0.0138(11) 0.0007(9) 0.0042(10) 0.0018(11)
C2 0.0311(15) 0.0347(15) 0.0177(12) 0.0031(11) 0.0066(10) -0.0001(12)
C3 0.0325(16) 0.0345(15) 0.0197(12) 0.0041(11) 0.0040(11) -0.0063(12)
C4 0.0397(17) 0.0256(13) 0.0167(12) 0.0038(10) 0.0017(11) -0.0037(12)
C5 0.0326(15) 0.0228(12) 0.0139(11) 0.0021(10) 0.0015(10) 0.0002(11)
C6 0.0358(16) 0.0260(13) 0.0173(12) 0.0010(10) 0.0014(11) 0.0027(12)
C7 0.0332(16) 0.0305(14) 0.0152(11) 0.0021(10) 0.0016(10) 0.0045(12)
C8 0.0281(15) 0.0286(13) 0.0206(12) 0.0012(10) 0.0043(10) 0.0008(11)
C9 0.0289(14) 0.0253(13) 0.0140(11) -0.0001(10) 0.0035(10) -0.0019(10)
C10 0.0347(16) 0.0368(15) 0.0245(13) -0.0022(12) 0.0055(12) 0.0059(13)
C11 0.0445(18) 0.0256(14) 0.0244(13) 0.0017(11) 0.0082(12) 0.0041(13)

loop_
_atom_type_symbol
_atom_type_description
_atom_type_scat_dispersion_real
_atom_type_scat_dispersion_imag
_atom_type_scat_source
C C 0.0033 0.0016 'International Tables Vol C Tables 4.2.6.8 and 6.1.1.4'
H H 0.0000 0.0000 'International Tables Vol C Tables 4.2.6.8 and 6.1.1.4'
F F 0.0171 0.0103 'International Tables Vol C Tables 4.2.6.8 and 6.1.1.4'
N N 0.0061 0.0033 'International Tables Vol C Tables 4.2.6.8 and 6.1.1.4'
O O 0.0106 0.0060 'International Tables Vol C Tables 4.2.6.8 and 6.1.1.4'
S S 0.1246 0.1234 'International Tables Vol C Tables 4.2.6.8 and 6.1.1.4'

loop_
_geom_angle_atom_site_label_1
_geom_angle_atom_site_label_2
_geom_angle_atom_site_label_3
_geom_angle
C11 S1 S2 99.94(10)
O1 S2 S1 103.32(10)
O1 S2 C1 109.97(12)
O2 S2 S1 108.40(9)
O2 S2 O1 120.23(13)
O2 S2 C1 108.66(13)
C1 S2 S1 105.16(9)
C8 N1 C9 116.9(2)
C2 C1 S2 117.5(2)
C2 C1 C9 121.9(3)
C9 C1 S2 120.6(2)
C1 C2 H2 120.2
C1 C2 C3 119.7(3)
C3 C2 H2 120.2
C2 C3 H3 120.0
C4 C3 C2 120.1(3)
C4 C3 H3 120.0
C3 C4 H4 119.5
C3 C4 C5 121.0(3)
C5 C4 H4 119.5
C4 C5 C6 122.9(3)
C9 C5 C4 119.9(3)
C9 C5 C6 117.2(3)
C5 C6 H6 119.8
C7 C6 C5 120.4(3)
C7 C6 H6 119.8
C6 C7 C8 117.0(3)
C6 C7 C10 122.7(3)
C8 C7 C10 120.3(3)
N1 C8 C7 125.4(3)
N1 C8 H8 117.3
C7 C8 H8 117.3
N1 C9 C1 119.6(2)
N1 C9 C5 123.0(3)
C5 C9 C1 117.4(2)
C7 C10 H10A 109.5
C7 C10 H10B 109.5
C7 C10 H10C 109.5
H10A C10 H10B 109.5
H10A C10 H10C 109.5
H10B C10 H10C 109.5
F1 C11 S1 113.54(19)
F1 C11 F3 107.8(2)
F2 C11 S1 114.48(19)
F2 C11 F1 106.9(3)
F2 C11 F3 107.7(2)
F3 C11 S1 106.0(2)

loop_
_geom_bond_atom_site_label_1
_geom_bond_atom_site_label_2
_geom_bond_distance
S1 S2 2.1065(12)
S1 C11 1.812(3)
S2 O1 1.435(2)
S2 O2 1.434(2)
S2 C1 1.761(3)
F1 C11 1.329(3)
F2 C11 1.324(3)
F3 C11 1.341(3)
N1 C8 1.322(4)
N1 C9 1.372(3)
C1 C2 1.372(4)
C1 C9 1.433(4)
C2 H2 0.9500
C2 C3 1.417(4)
C3 H3 0.9500
C3 C4 1.366(4)
C4 H4 0.9500
C4 C5 1.422(4)
C5 C6 1.425(4)
C5 C9 1.414(4)
C6 H6 0.9500
C6 C7 1.376(4)
C7 C8 1.421(4)
C7 C10 1.508(4)
C8 H8 0.9500
C10 H10A 0.9800
C10 H10B 0.9800
C10 H10C 0.9800

loop_
_geom_torsion_atom_site_label_1
_geom_torsion_atom_site_label_2
_geom_torsion_atom_site_label_3
_geom_torsion_atom_site_label_4
_geom_torsion
S1 S2 C1 C2 -122.59(18)
S1 S2 C1 C9 60.1(2)
S2 S1 C11 F1 -49.1(2)
S2 S1 C11 F2 74.1(2)
S2 S1 C11 F3 -167.30(17)
S2 C1 C2 C3 -174.59(19)
S2 C1 C9 N1 -5.1(3)
S2 C1 C9 C5 175.13(18)
O1 S2 C1 C2 126.8(2)
O1 S2 C1 C9 -50.6(2)
O2 S2 C1 C2 -6.7(2)
O2 S2 C1 C9 175.96(18)
C1 C2 C3 C4 -1.6(4)
C2 C1 C9 N1 177.6(2)
C2 C1 C9 C5 -2.1(3)
C2 C3 C4 C5 -0.2(4)
C3 C4 C5 C6 -179.0(2)
C3 C4 C5 C9 0.8(4)
C4 C5 C6 C7 -179.9(2)
C4 C5 C9 N1 -179.4(2)
C4 C5 C9 C1 0.3(3)
C5 C6 C7 C8 -1.2(4)
C5 C6 C7 C10 178.3(2)
C6 C5 C9 N1 0.4(4)
C6 C5 C9 C1 -179.9(2)
C6 C7 C8 N1 1.6(4)
C8 N1 C9 C1 -179.8(2)
C8 N1 C9 C5 -0.1(3)
C9 N1 C8 C7 -0.9(4)
C9 C1 C2 C3 2.7(4)
C9 C5 C6 C7 0.3(3)
C10 C7 C8 N1 -177.9(2)
